data_4082504
loop_
_publ_author_name
'Lister, Julia M.'
'Carreira, Monica'
'Haddow, Mairi F.'
'Hamilton, Alex'
'McMullin, Claire L.'
'Orpen, A. Guy'
'Pringle, Paul G.'
'Stennett, Tom E.'

_publ_section_title
;
 Unexpectedly High Barriers to M--P Rotation in Tertiary Phobane
 Complexes: PhobPR Behavior That Is Commensurate withtBu2PR
;
_journal_issue 3
_journal_name_full Organometallics
_journal_page_first 702
_journal_paper_doi 10.1021/om400980e
_journal_volume 33
_journal_year 2014
_chemical_formula_moiety 'C12 H23 P Se'
_chemical_formula_sum 'C12 H23 P Se'
_chemical_formula_weight 277.23
_chemical_name_systematic
; 
 ? 
;
_space_group_IT_number 2
_symmetry_cell_setting triclinic
_symmetry_space_group_name_Hall '-P 1'
_symmetry_space_group_name_H-M 'P -1'
_atom_sites_solution_hydrogens geom
_atom_sites_solution_primary direct
_atom_sites_solution_secondary difmap
_audit_creation_method SHELXL-97
_cell_angle_alpha 115.834(6)
_cell_angle_beta 101.468(5)
_cell_angle_gamma 92.320(6)
_cell_formula_units_Z 2
_cell_length_a 7.0652(10)
_cell_length_b 9.8344(14)
_cell_length_c 10.6283(16)
_cell_measurement_reflns_used 15610
_cell_measurement_temperature 120(2)
_cell_measurement_theta_max 35.948
_cell_measurement_theta_min 3.64
_cell_volume 644.60(17)
_computing_cell_refinement 'Apex II (Bruker-AXS, 2007)'
_computing_data_collection 'Apex II (Bruker-AXS, 2007)'
_computing_data_reduction
; 
 SAINT v7.34A (Bruker-AXS, 2007) & XPREP v2005/4 (Bruker-AXS, 2005) 
;
_computing_molecular_graphics 'Bruker SHELXTL'
_computing_publication_material 'Bruker SHELXTL'
_computing_structure_refinement 'SHELXL-97 (Sheldrick, 1997)'
_computing_structure_solution 'SHELXS-97 (Sheldrick, 1990)'
_diffrn_ambient_temperature 120(2)
_diffrn_detector_area_resol_mean 8.366
_diffrn_measured_fraction_theta_full 0.975
_diffrn_measured_fraction_theta_max 0.710
_diffrn_measurement_device_type 'Bruker-AXS Kappa'
_diffrn_measurement_method '\w & \f scans'
_diffrn_radiation_monochromator graphite
_diffrn_radiation_source 'fine-focus sealed tube'
_diffrn_radiation_type MoK\a
_diffrn_radiation_wavelength 0.71073
_diffrn_reflns_av_R_equivalents 0.0291
_diffrn_reflns_av_sigmaI/netI 0.0222
_diffrn_reflns_limit_h_max 11
_diffrn_reflns_limit_h_min -6
_diffrn_reflns_limit_k_max 13
_diffrn_reflns_limit_k_min -15
_diffrn_reflns_limit_l_max 14
_diffrn_reflns_limit_l_min -14
_diffrn_reflns_number 18717
_diffrn_reflns_theta_full 27.50
_diffrn_reflns_theta_max 36.21
_diffrn_reflns_theta_min 3.65
_exptl_absorpt_coefficient_mu 3.001
_exptl_absorpt_correction_T_max 0.7471
_exptl_absorpt_correction_T_min 0.5054
_exptl_absorpt_correction_type multi-scan
_exptl_absorpt_process_details SADABS
_exptl_crystal_colour colourless
_exptl_crystal_density_diffrn 1.428
_exptl_crystal_density_method 'not measured'
_exptl_crystal_description block
_exptl_crystal_F_000 288
_exptl_crystal_size_max 0.67
_exptl_crystal_size_mid 0.16
_exptl_crystal_size_min 0.14
_refine_diff_density_max 0.380
_refine_diff_density_min -0.299
_refine_diff_density_rms 0.048
_refine_ls_extinction_method none
_refine_ls_goodness_of_fit_ref 1.050
_refine_ls_hydrogen_treatment constr
_refine_ls_matrix_type full
_refine_ls_number_parameters 128
_refine_ls_number_reflns 4409
_refine_ls_number_restraints 0
_refine_ls_restrained_S_all 1.050
_refine_ls_R_factor_all 0.0161
_refine_ls_R_factor_gt 0.0151
_refine_ls_shift/su_max 0.001
_refine_ls_shift/su_mean 0.000
_refine_ls_structure_factor_coef Fsqd
_refine_ls_weighting_details 'calc w=1/[\s^2^(Fo^2^)+(0.0158P)^2^+0.1209P] where P=(Fo^2^+2Fc^2^)/3'
_refine_ls_weighting_scheme calc
_refine_ls_wR_factor_gt 0.0400
_refine_ls_wR_factor_ref 0.0402
_reflns_number_gt 4230
_reflns_number_total 4408
_reflns_threshold_expression >2sigma(I)
_cod_data_source_file om400980e_si_002.cif
_cod_data_source_block s-PhobPSenBu
_cod_original_cell_volume 644.60(16)
_cod_original_sg_symbol_H-M P-1
_cod_database_code 4082504

loop_
_symmetry_equiv_pos_as_xyz
'x, y, z'
'-x, -y, -z'

loop_
_atom_site_label
_atom_site_type_symbol
_atom_site_fract_x
_atom_site_fract_y
_atom_site_fract_z
_atom_site_U_iso_or_equiv
_atom_site_adp_type
_atom_site_occupancy
_atom_site_symmetry_multiplicity
_atom_site_calc_flag
_atom_site_refinement_flags
Se1 Se -0.187242(11) 0.701161(9) -0.029666(9) 0.01397(3) Uani 1 1 d .
P1 P 0.12214(3) 0.74954(2) 0.04814(2) 0.01007(4) Uani 1 1 d .
C1 C 0.21914(11) 0.94948(9) 0.11594(9) 0.01204(13) Uani 1 1 d .
H1 H 0.1811 0.9779 0.0357 0.014 Uiso 1 1 calc R
C2 C 0.11915(13) 1.04510(9) 0.23623(9) 0.01507(15) Uani 1 1 d .
H2A H 0.1688 1.1543 0.2723 0.018 Uiso 1 1 calc R
H2B H -0.0225 1.0301 0.1933 0.018 Uiso 1 1 calc R
C3 C 0.14709(13) 1.00982(10) 0.36555(9) 0.01728(16) Uani 1 1 d .
H3A H 0.0549 1.0614 0.4240 0.021 Uiso 1 1 calc R
H3B H 0.2809 1.0547 0.4263 0.021 Uiso 1 1 calc R
C4 C 0.11691(13) 0.83960(10) 0.32828(9) 0.01597(15) Uani 1 1 d .
H4A H -0.0250 0.8026 0.2948 0.019 Uiso 1 1 calc R
H4B H 0.1649 0.8299 0.4177 0.019 Uiso 1 1 calc R
C5 C 0.21747(12) 0.73383(9) 0.21301(9) 0.01321(14) Uani 1 1 d .
H5 H 0.1783 0.6264 0.1938 0.016 Uiso 1 1 calc R
C6 C 0.44334(12) 0.76649(10) 0.25457(9) 0.01600(15) Uani 1 1 d .
H6A H 0.4905 0.7586 0.3450 0.019 Uiso 1 1 calc R
H6B H 0.4923 0.6853 0.1786 0.019 Uiso 1 1 calc R
C7 C 0.53511(12) 0.92170(10) 0.27587(10) 0.01778(16) Uani 1 1 d .
H7A H 0.6756 0.9186 0.2783 0.021 Uiso 1 1 calc R
H7B H 0.5251 1.0009 0.3710 0.021 Uiso 1 1 calc R
C8 C 0.44424(12) 0.97056(10) 0.16066(9) 0.01576(15) Uani 1 1 d .
H8A H 0.4920 0.9122 0.0734 0.019 Uiso 1 1 calc R
H8B H 0.4935 1.0798 0.1965 0.019 Uiso 1 1 calc R
C9 C 0.24482(11) 0.63084(9) -0.08823(9) 0.01294(14) Uani 1 1 d .
H9A H 0.3874 0.6528 -0.0462 0.016 Uiso 1 1 calc R
H9B H 0.2022 0.5221 -0.1171 0.016 Uiso 1 1 calc R
C10 C 0.20232(12) 0.65763(9) -0.22164(9) 0.01429(14) Uani 1 1 d .
H10A H 0.2519 0.7649 -0.1937 0.017 Uiso 1 1 calc R
H10B H 0.0593 0.6414 -0.2605 0.017 Uiso 1 1 calc R
C11 C 0.29613(13) 0.55141(11) -0.33921(9) 0.01929(17) Uani 1 1 d .
H11A H 0.4372 0.5599 -0.2980 0.023 Uiso 1 1 calc R
H11B H 0.2366 0.4445 -0.3745 0.023 Uiso 1 1 calc R
C12 C 0.26959(15) 0.59042(13) -0.46523(10) 0.02481(19) Uani 1 1 d .
H12A H 0.1308 0.5915 -0.5005 0.037 Uiso 1 1 calc R
H12B H 0.3182 0.5136 -0.5429 0.037 Uiso 1 1 calc R
H12C H 0.3428 0.6912 -0.4332 0.037 Uiso 1 1 calc R

loop_
_atom_site_aniso_label
_atom_site_aniso_U_11
_atom_site_aniso_U_22
_atom_site_aniso_U_33
_atom_site_aniso_U_23
_atom_site_aniso_U_13
_atom_site_aniso_U_12
Se1 0.00940(4) 0.01476(5) 0.01737(5) 0.00694(4) 0.00329(3) 0.00144(3)
P1 0.00972(8) 0.01050(9) 0.01035(10) 0.00467(7) 0.00317(6) 0.00204(7)
C1 0.0131(3) 0.0115(3) 0.0120(4) 0.0060(3) 0.0027(3) 0.0015(3)
C2 0.0183(3) 0.0124(3) 0.0145(4) 0.0054(3) 0.0050(3) 0.0055(3)
C3 0.0216(4) 0.0175(4) 0.0127(4) 0.0055(3) 0.0063(3) 0.0070(3)
C4 0.0192(4) 0.0191(4) 0.0135(4) 0.0091(3) 0.0074(3) 0.0061(3)
C5 0.0153(3) 0.0132(3) 0.0133(4) 0.0073(3) 0.0045(3) 0.0039(3)
C6 0.0152(3) 0.0190(4) 0.0146(4) 0.0085(3) 0.0026(3) 0.0062(3)
C7 0.0128(3) 0.0215(4) 0.0166(4) 0.0079(3) 0.0001(3) 0.0014(3)
C8 0.0129(3) 0.0170(4) 0.0167(4) 0.0076(3) 0.0028(3) -0.0009(3)
C9 0.0129(3) 0.0138(3) 0.0126(4) 0.0056(3) 0.0044(3) 0.0036(3)
C10 0.0155(3) 0.0154(4) 0.0129(4) 0.0063(3) 0.0053(3) 0.0033(3)
C11 0.0182(4) 0.0261(4) 0.0134(4) 0.0073(3) 0.0065(3) 0.0080(3)
C12 0.0229(4) 0.0363(5) 0.0153(4) 0.0112(4) 0.0063(3) 0.0030(4)

loop_
_atom_type_symbol
_atom_type_description
_atom_type_scat_dispersion_real
_atom_type_scat_dispersion_imag
_atom_type_scat_source
C C 0.0033 0.0016 'International Tables Vol C Tables 4.2.6.8 and 6.1.1.4'
H H 0.0000 0.0000 'International Tables Vol C Tables 4.2.6.8 and 6.1.1.4'
P P 0.1023 0.0942 'International Tables Vol C Tables 4.2.6.8 and 6.1.1.4'
Se Se -0.0929 2.2259 'International Tables Vol C Tables 4.2.6.8 and 6.1.1.4'

loop_
_geom_angle_atom_site_label_1
_geom_angle_atom_site_label_2
_geom_angle_atom_site_label_3
_geom_angle
C1 P1 C9 109.37(4)
C1 P1 C5 97.22(4)
C9 P1 C5 108.47(4)
C1 P1 Se1 113.68(3)
C9 P1 Se1 111.70(3)
C5 P1 Se1 115.43(3)
C2 C1 C8 115.42(7)
C2 C1 P1 107.66(5)
C8 C1 P1 109.59(5)
C2 C1 H1 108.0
C8 C1 H1 108.0
P1 C1 H1 108.0
C3 C2 C1 116.19(7)
C3 C2 H2A 108.2
C1 C2 H2A 108.2
C3 C2 H2B 108.2
C1 C2 H2B 108.2
H2A C2 H2B 107.4
C2 C3 C4 115.60(7)
C2 C3 H3A 108.4
C4 C3 H3A 108.4
C2 C3 H3B 108.4
C4 C3 H3B 108.4
H3A C3 H3B 107.4
C3 C4 C5 116.12(7)
C3 C4 H4A 108.3
C5 C4 H4A 108.3
C3 C4 H4B 108.3
C5 C4 H4B 108.3
H4A C4 H4B 107.4
C4 C5 C6 115.10(7)
C4 C5 P1 107.51(6)
C6 C5 P1 110.09(6)
C4 C5 H5 108.0
C6 C5 H5 108.0
P1 C5 H5 108.0
C7 C6 C5 116.54(7)
C7 C6 H6A 108.2
C5 C6 H6A 108.2
C7 C6 H6B 108.2
C5 C6 H6B 108.2
H6A C6 H6B 107.3
C6 C7 C8 115.58(7)
C6 C7 H7A 108.4
C8 C7 H7A 108.4
C6 C7 H7B 108.4
C8 C7 H7B 108.4
H7A C7 H7B 107.4
C7 C8 C1 116.76(7)
C7 C8 H8A 108.1
C1 C8 H8A 108.1
C7 C8 H8B 108.1
C1 C8 H8B 108.1
H8A C8 H8B 107.3
C10 C9 P1 112.53(5)
C10 C9 H9A 109.1
P1 C9 H9A 109.1
C10 C9 H9B 109.1
P1 C9 H9B 109.1
H9A C9 H9B 107.8
C9 C10 C11 112.34(7)
C9 C10 H10A 109.1
C11 C10 H10A 109.1
C9 C10 H10B 109.1
C11 C10 H10B 109.1
H10A C10 H10B 107.9
C12 C11 C10 111.60(8)
C12 C11 H11A 109.3
C10 C11 H11A 109.3
C12 C11 H11B 109.3
C10 C11 H11B 109.3
H11A C11 H11B 108.0
C11 C12 H12A 109.5
C11 C12 H12B 109.5
H12A C12 H12B 109.5
C11 C12 H12C 109.5
H12A C12 H12C 109.5
H12B C12 H12C 109.5

loop_
_geom_bond_atom_site_label_1
_geom_bond_atom_site_label_2
_geom_bond_distance
Se1 P1 2.1313(4)
P1 C1 1.8207(9)
P1 C9 1.8224(8)
P1 C5 1.8229(9)
C1 C2 1.5437(11)
C1 C8 1.5444(12)
C1 H1 1.0000
C2 C3 1.5368(12)
C2 H2A 0.9900
C2 H2B 0.9900
C3 C4 1.5376(12)
C3 H3A 0.9900
C3 H3B 0.9900
C4 C5 1.5437(11)
C4 H4A 0.9900
C4 H4B 0.9900
C5 C6 1.5491(12)
C5 H5 1.0000
C6 C7 1.5368(13)
C6 H6A 0.9900
C6 H6B 0.9900
C7 C8 1.5387(12)
C7 H7A 0.9900
C7 H7B 0.9900
C8 H8A 0.9900
C8 H8B 0.9900
C9 C10 1.5274(12)
C9 H9A 0.9900
C9 H9B 0.9900
C10 C11 1.5296(12)
C10 H10A 0.9900
C10 H10B 0.9900
C11 C12 1.5265(13)
C11 H11A 0.9900
C11 H11B 0.9900
C12 H12A 0.9800
C12 H12B 0.9800
C12 H12C 0.9800

loop_
_geom_torsion_atom_site_label_1
_geom_torsion_atom_site_label_2
_geom_torsion_atom_site_label_3
_geom_torsion_atom_site_label_4
_geom_torsion
C9 P1 C1 C2 -177.16(5)
C5 P1 C1 C2 -64.64(6)
Se1 P1 C1 C2 57.25(6)
C9 P1 C1 C8 -50.90(6)
C5 P1 C1 C8 61.62(6)
Se1 P1 C1 C8 -176.50(5)
C8 C1 C2 C3 -63.44(10)
P1 C1 C2 C3 59.30(8)
C1 C2 C3 C4 -46.22(11)
C2 C3 C4 C5 46.42(11)
C3 C4 C5 C6 63.47(10)
C3 C4 C5 P1 -59.58(9)
C1 P1 C5 C4 64.77(6)
C9 P1 C5 C4 178.02(5)
Se1 P1 C5 C4 -55.79(6)
C1 P1 C5 C6 -61.32(6)
C9 P1 C5 C6 51.93(6)
Se1 P1 C5 C6 178.12(4)
C4 C5 C6 C7 -64.51(10)
P1 C5 C6 C7 57.17(8)
C5 C6 C7 C8 -44.60(10)
C6 C7 C8 C1 45.35(10)
C2 C1 C8 C7 63.46(10)
P1 C1 C8 C7 -58.25(9)
C1 P1 C9 C10 -64.87(7)
C5 P1 C9 C10 -169.81(6)
Se1 P1 C9 C10 61.86(6)
P1 C9 C10 C11 -176.76(6)
C9 C10 C11 C12 -174.26(7)
